data_4342310
loop_
_publ_author_name
'Erickson, Jeremy D.'
'Fettinger, James C.'
'Power, Philip P.'

_publ_section_title
;
 Reaction of a germylene, stannylene, or plumbylene with trimethylaluminum
 and trimethylgallium: insertion into Al-C or ga-C bonds, a reversible
 metal-carbon insertion equilibrium, and a new route to diplumbenes.
;
_journal_issue 4
_journal_name_full 'Inorganic chemistry'
_journal_page_first 1940
_journal_page_last 1948
_journal_paper_doi 10.1021/ic502824w
_journal_volume 54
_journal_year 2015
_chemical_formula_moiety 'C26 H31 Al'
_chemical_formula_sum 'C26 H31 Al'
_chemical_formula_weight 370.49
_chemical_name_systematic
; 
 ? 
;
_space_group_crystal_system monoclinic
_space_group_IT_number 15
_space_group_name_Hall '-C 2yc'
_space_group_name_H-M_alt 'C 1 2/c 1'
_symmetry_space_group_name_Hall '-C 2yc'
_symmetry_space_group_name_H-M 'C 1 2/c 1'
_atom_sites_solution_hydrogens geom
_audit_creation_method SHELXL-2013
_cell_angle_alpha 90
_cell_angle_beta 112.1406(17)
_cell_angle_gamma 90
_cell_formula_units_Z 4
_cell_length_a 15.1913(6)
_cell_length_b 9.7004(4)
_cell_length_c 16.6409(7)
_cell_measurement_reflns_used 7149
_cell_measurement_temperature 90(2)
_cell_measurement_theta_max 71.73
_cell_measurement_theta_min 5.54
_cell_volume 2271.41(16)
_computing_cell_refinement 'SAINT (7.68A) (Bruker, 2009)'
_computing_data_collection 'Apex2 (2013.6-2) (Bruker, 2013)'
_computing_data_reduction 'SAINT (7.68A) (Bruker, 2009)'
_computing_molecular_graphics 'Bruker SHELXTL'
_computing_publication_material 'Bruker SHELXTL'
_computing_structure_refinement 'SHELXL-2013 (Sheldrick, 2013)'
_computing_structure_solution 'SHELXT (Sheldrick, 2013)'
_diffrn_ambient_temperature 90(2)
_diffrn_measured_fraction_theta_full 0.978
_diffrn_measured_fraction_theta_max 0.976
_diffrn_measurement_device_type 'Bruker APEX-II CCD'
_diffrn_measurement_method '\f and \w scans'
_diffrn_radiation_type CuK\a
_diffrn_radiation_wavelength 1.54178
_diffrn_reflns_av_unetI/netI 0.0319
_diffrn_reflns_Laue_measured_fraction_full 0.978
_diffrn_reflns_Laue_measured_fraction_max 0.976
_diffrn_reflns_limit_h_max 16
_diffrn_reflns_limit_h_min -18
_diffrn_reflns_limit_k_max 11
_diffrn_reflns_limit_k_min 0
_diffrn_reflns_limit_l_max 19
_diffrn_reflns_limit_l_min 0
_diffrn_reflns_point_group_measured_fraction_full 0.978
_diffrn_reflns_point_group_measured_fraction_max 0.976
_diffrn_reflns_theta_full 67.679
_diffrn_reflns_theta_max 69.111
_diffrn_reflns_theta_min 5.539
_exptl_absorpt_coefficient_mu 0.806
_exptl_absorpt_correction_T_max 0.93169
_exptl_absorpt_correction_T_min 0.75356
_exptl_absorpt_correction_type Multi-scan,TWINABS
_exptl_absorpt_process_details 'TWINABS V2012/1 (Sheldrick, 2012)'
_exptl_crystal_colour Colorless
_exptl_crystal_density_diffrn 1.083
_exptl_crystal_description Block
_exptl_crystal_F_000 800
_exptl_crystal_size_max 0.137
_exptl_crystal_size_mid 0.124
_exptl_crystal_size_min 0.093
_refine_diff_density_max 0.341
_refine_diff_density_min -0.139
_refine_diff_density_rms 0.039
_refine_ls_extinction_method none
_refine_ls_goodness_of_fit_ref 1.078
_refine_ls_hydrogen_treatment constr
_refine_ls_matrix_type full
_refine_ls_number_parameters 128
_refine_ls_number_reflns 2063
_refine_ls_number_restraints 0
_refine_ls_restrained_S_all 1.078
_refine_ls_R_factor_all 0.0410
_refine_ls_R_factor_gt 0.0392
_refine_ls_shift/su_max 0.000
_refine_ls_shift/su_mean 0.000
_refine_ls_structure_factor_coef Fsqd
_refine_ls_weighting_details 'w=1/[\s^2^(Fo^2^)+(0.0589P)^2^+1.4526P] where P=(Fo^2^+2Fc^2^)/3'
_refine_ls_weighting_scheme calc
_refine_ls_wR_factor_gt 0.1121
_refine_ls_wR_factor_ref 0.1136
_reflns_Friedel_coverage 0.000
_reflns_number_gt 1929
_reflns_number_total 2063
_reflns_threshold_expression 'I > 2\s(I)'
_cod_data_source_file ic502824w_si_002.cif
_cod_data_source_block JE26FF
_cod_depositor_comments 'Adding full bibliography for 4342304--4342310.cif.'
_cod_database_code 4342310
_shelx_space_group_comment
; 
The symmetry employed for this shelxl refinement is uniquely defined 
by the following loop, which should always be used as a source of 
symmetry information in preference to the above space-group names. 
They are only intended as comments. 
;
_shelx_estimated_absorpt_t_min 0.898
_shelx_estimated_absorpt_t_max 0.929
_shelxl_version_number 2013-4

loop_
_space_group_symop_operation_xyz
'x, y, z'
'-x, y, -z+1/2'
'x+1/2, y+1/2, z'
'-x+1/2, y+1/2, -z+1/2'
'-x, -y, -z'
'x, -y, z-1/2'
'-x+1/2, -y+1/2, -z'
'x+1/2, -y+1/2, z-1/2'

loop_
_atom_site_label
_atom_site_type_symbol
_atom_site_fract_x
_atom_site_fract_y
_atom_site_fract_z
_atom_site_U_iso_or_equiv
_atom_site_adp_type
_atom_site_occupancy
_atom_site_site_symmetry_order
_atom_site_calc_flag
_atom_site_refinement_flags_posn
_atom_site_refinement_flags_adp
_atom_site_refinement_flags_occupancy
Al1 Al 0.0000 0.45253(6) 0.2500 0.02976(19) Uani 1 2 d S T P
C1 C 0.04732(12) 0.35406(16) 0.17265(11) 0.0426(4) Uani 1 1 d . . .
H1A H 0.0479 0.2549 0.1840 0.064 Uiso 1 1 calc R U .
H1B H 0.1120 0.3852 0.1826 0.064 Uiso 1 1 calc R U .
H1C H 0.0059 0.3725 0.1123 0.064 Uiso 1 1 calc R U .
C2 C 0.0000 0.65559(19) 0.2500 0.0271(4) Uani 1 2 d S T P
C3 C 0.08209(9) 0.72911(14) 0.29977(8) 0.0276(3) Uani 1 1 d . . .
C4 C 0.08178(9) 0.87276(14) 0.29988(9) 0.0315(3) Uani 1 1 d . . .
H4 H 0.1374 0.9219 0.3340 0.038 Uiso 1 1 calc R U .
C5 C 0.0000 0.9442(2) 0.2500 0.0341(5) Uani 1 2 d S T P
H5 H 0.0000 1.0421 0.2500 0.041 Uiso 1 2 calc R U P
C6 C 0.16781(9) 0.64548(14) 0.35097(8) 0.0286(3) Uani 1 1 d . . .
C7 C 0.23484(9) 0.61036(14) 0.31466(9) 0.0312(3) Uani 1 1 d . . .
C8 C 0.31023(10) 0.52401(15) 0.36058(10) 0.0359(3) Uani 1 1 d . . .
H8 H 0.3565 0.5030 0.3368 0.043 Uiso 1 1 calc R U .
C9 C 0.31981(11) 0.46761(15) 0.44033(10) 0.0381(4) Uani 1 1 d . . .
C10 C 0.25273(11) 0.50298(16) 0.47486(9) 0.0376(4) Uani 1 1 d . . .
H10 H 0.2581 0.4648 0.5291 0.045 Uiso 1 1 calc R U .
C11 C 0.17773(10) 0.59253(15) 0.43263(9) 0.0326(3) Uani 1 1 d . . .
C12 C 0.22422(11) 0.66327(16) 0.22621(10) 0.0385(4) Uani 1 1 d . . .
H12A H 0.2759 0.6270 0.2107 0.058 Uiso 1 1 calc R U .
H12B H 0.2267 0.7642 0.2273 0.058 Uiso 1 1 calc R U .
H12C H 0.1631 0.6329 0.1832 0.058 Uiso 1 1 calc R U .
C13 C 0.40016(12) 0.37032(19) 0.48783(13) 0.0532(5) Uani 1 1 d . . .
H13A H 0.4395 0.4104 0.5440 0.080 Uiso 1 1 calc R U .
H13B H 0.4391 0.3552 0.4532 0.080 Uiso 1 1 calc R U .
H13C H 0.3741 0.2821 0.4972 0.080 Uiso 1 1 calc R U .
C14 C 0.11059(11) 0.63403(18) 0.47595(10) 0.0411(4) Uani 1 1 d . . .
H14A H 0.1160 0.5685 0.5224 0.062 Uiso 1 1 calc R U .
H14B H 0.0452 0.6338 0.4331 0.062 Uiso 1 1 calc R U .
H14C H 0.1269 0.7267 0.5005 0.062 Uiso 1 1 calc R U .

loop_
_atom_site_aniso_label
_atom_site_aniso_U_11
_atom_site_aniso_U_22
_atom_site_aniso_U_33
_atom_site_aniso_U_23
_atom_site_aniso_U_13
_atom_site_aniso_U_12
Al1 0.0352(3) 0.0241(3) 0.0320(3) 0.000 0.0150(2) 0.000
C1 0.0546(9) 0.0333(8) 0.0460(9) -0.0046(6) 0.0259(7) 0.0007(7)
C2 0.0299(9) 0.0248(9) 0.0301(9) 0.000 0.0155(7) 0.000
C3 0.0294(7) 0.0283(7) 0.0289(7) -0.0010(5) 0.0152(6) -0.0009(5)
C4 0.0336(7) 0.0291(7) 0.0347(7) -0.0039(5) 0.0162(6) -0.0047(5)
C5 0.0402(11) 0.0243(10) 0.0421(11) 0.000 0.0205(9) 0.000
C6 0.0276(7) 0.0255(7) 0.0317(7) -0.0040(5) 0.0102(5) -0.0034(5)
C7 0.0302(7) 0.0275(7) 0.0362(7) -0.0049(5) 0.0129(6) -0.0033(5)
C8 0.0302(7) 0.0314(7) 0.0461(9) -0.0073(6) 0.0144(6) -0.0008(5)
C9 0.0341(7) 0.0289(7) 0.0423(9) -0.0043(6) 0.0042(6) 0.0008(6)
C10 0.0405(8) 0.0352(8) 0.0313(8) -0.0002(6) 0.0071(6) -0.0025(6)
C11 0.0342(7) 0.0312(7) 0.0310(7) -0.0039(5) 0.0105(6) -0.0041(6)
C12 0.0393(8) 0.0395(8) 0.0435(9) 0.0015(6) 0.0233(7) 0.0023(6)
C13 0.0436(9) 0.0430(9) 0.0590(11) 0.0022(8) 0.0035(8) 0.0091(7)
C14 0.0467(8) 0.0467(9) 0.0332(8) -0.0009(6) 0.0188(7) 0.0005(7)

loop_
_atom_type_symbol
_atom_type_description
_atom_type_scat_dispersion_real
_atom_type_scat_dispersion_imag
_atom_type_scat_source
C C 0.0181 0.0091 'International Tables Vol C Tables 4.2.6.8 and 6.1.1.4'
H H 0.0000 0.0000 'International Tables Vol C Tables 4.2.6.8 and 6.1.1.4'
Al Al 0.2130 0.2455 'International Tables Vol C Tables 4.2.6.8 and 6.1.1.4'

loop_
_geom_angle_atom_site_label_1
_geom_angle_atom_site_label_2
_geom_angle_atom_site_label_3
_geom_angle
_geom_angle_site_symmetry_1
_geom_angle_site_symmetry_3
C1 Al1 C1 121.18(10) . 2
C1 Al1 C2 119.41(5) . .
C1 Al1 C2 119.41(5) 2 .
Al1 C1 H1A 109.5 . .
Al1 C1 H1B 109.5 . .
H1A C1 H1B 109.5 . .
Al1 C1 H1C 109.5 . .
H1A C1 H1C 109.5 . .
H1B C1 H1C 109.5 . .
C3 C2 C3 118.94(17) . 2
C3 C2 Al1 120.53(8) . .
C3 C2 Al1 120.53(8) 2 .
C4 C3 C2 120.40(12) . .
C4 C3 C6 122.92(12) . .
C2 C3 C6 116.68(12) . .
C5 C4 C3 119.99(13) . .
C5 C4 H4 120.0 . .
C3 C4 H4 120.0 . .
C4 C5 C4 120.27(18) . 2
C4 C5 H5 119.9 . .
C4 C5 H5 119.9 2 .
C11 C6 C7 119.66(13) . .
C11 C6 C3 120.05(12) . .
C7 C6 C3 120.10(12) . .
C8 C7 C6 119.25(13) . .
C8 C7 C12 120.23(13) . .
C6 C7 C12 120.51(12) . .
C9 C8 C7 121.93(14) . .
C9 C8 H8 119.0 . .
C7 C8 H8 119.0 . .
C10 C9 C8 117.92(13) . .
C10 C9 C13 120.84(15) . .
C8 C9 C13 121.24(15) . .
C9 C10 C11 122.23(14) . .
C9 C10 H10 118.9 . .
C11 C10 H10 118.9 . .
C10 C11 C6 118.96(13) . .
C10 C11 C14 119.78(13) . .
C6 C11 C14 121.24(13) . .
C7 C12 H12A 109.5 . .
C7 C12 H12B 109.5 . .
H12A C12 H12B 109.5 . .
C7 C12 H12C 109.5 . .
H12A C12 H12C 109.5 . .
H12B C12 H12C 109.5 . .
C9 C13 H13A 109.5 . .
C9 C13 H13B 109.5 . .
H13A C13 H13B 109.5 . .
C9 C13 H13C 109.5 . .
H13A C13 H13C 109.5 . .
H13B C13 H13C 109.5 . .
C11 C14 H14A 109.5 . .
C11 C14 H14B 109.5 . .
H14A C14 H14B 109.5 . .
C11 C14 H14C 109.5 . .
H14A C14 H14C 109.5 . .
H14B C14 H14C 109.5 . .

loop_
_geom_bond_atom_site_label_1
_geom_bond_atom_site_label_2
_geom_bond_distance
_geom_bond_site_symmetry_2
Al1 C1 1.9450(15) .
Al1 C1 1.9450(15) 2
Al1 C2 1.9698(19) .
C1 H1A 0.9800 .
C1 H1B 0.9800 .
C1 H1C 0.9800 .
C2 C3 1.4039(16) .
C2 C3 1.4040(16) 2
C3 C4 1.394(2) .
C3 C6 1.4979(18) .
C4 C5 1.3911(17) .
C4 H4 0.9500 .
C5 C4 1.3911(17) 2
C5 H5 0.9500 .
C6 C11 1.407(2) .
C6 C7 1.4076(19) .
C7 C8 1.392(2) .
C7 C12 1.509(2) .
C8 C9 1.391(2) .
C8 H8 0.9500 .
C9 C10 1.388(2) .
C9 C13 1.509(2) .
C10 C11 1.394(2) .
C10 H10 0.9500 .
C11 C14 1.509(2) .
C12 H12A 0.9800 .
C12 H12B 0.9800 .
C12 H12C 0.9800 .
C13 H13A 0.9800 .
C13 H13B 0.9800 .
C13 H13C 0.9800 .
C14 H14A 0.9800 .
C14 H14B 0.9800 .
C14 H14C 0.9800 .

loop_
_geom_torsion_atom_site_label_1
_geom_torsion_atom_site_label_2
_geom_torsion_atom_site_label_3
_geom_torsion_atom_site_label_4
_geom_torsion
_geom_torsion_site_symmetry_1
_geom_torsion_site_symmetry_4
C3 C2 C3 C4 0.22(8) 2 .
Al1 C2 C3 C4 -179.78(8) . .
C3 C2 C3 C6 -179.46(12) 2 .
Al1 C2 C3 C6 0.54(12) . .
C2 C3 C4 C5 -0.43(17) . .
C6 C3 C4 C5 179.22(10) . .
C3 C4 C5 C4 0.21(8) . 2
C4 C3 C6 C11 97.20(16) . .
C2 C3 C6 C11 -83.14(14) . .
C4 C3 C6 C7 -87.89(16) . .
C2 C3 C6 C7 91.78(14) . .
C11 C6 C7 C8 -0.3(2) . .
C3 C6 C7 C8 -175.21(12) . .
C11 C6 C7 C12 178.53(12) . .
C3 C6 C7 C12 3.6(2) . .
C6 C7 C8 C9 2.1(2) . .
C12 C7 C8 C9 -176.74(13) . .
C7 C8 C9 C10 -1.7(2) . .
C7 C8 C9 C13 177.89(14) . .
C8 C9 C10 C11 -0.4(2) . .
C13 C9 C10 C11 179.98(14) . .
C9 C10 C11 C6 2.1(2) . .
C9 C10 C11 C14 -176.20(14) . .
C7 C6 C11 C10 -1.7(2) . .
C3 C6 C11 C10 173.20(12) . .
C7 C6 C11 C14 176.53(13) . .
C3 C6 C11 C14 -8.5(2) . .
